data_4519415
loop_
_publ_author_name
'Ashfaq, Muhammad'
'Khalid, Muhammad'
'Tahir, Muhammad Nawaz'
'Ali, Akbar'
'Arshad, Muhammad Nadeem'
'Asiri, Abdullah M.'

_publ_section_title
;
 Synthesis of Crystalline Fluoro-Functionalized Imines, Single Crystal
 Investigation, Hirshfeld Surface Analysis, and Theoretical Exploration.
;
_journal_issue 11
_journal_name_full 'ACS omega'
_journal_page_first 9867
_journal_page_last 9878
_journal_paper_doi 10.1021/acsomega.2c00288
_journal_volume 7
_journal_year 2022
_chemical_formula_iupac 'C15 H12 F3 N O2'
_chemical_formula_moiety 'C15 H12 F3 N O2'
_chemical_formula_sum 'C15 H12 F3 N O2'
_chemical_formula_weight 295.14
_chemical_name_systematic
;
(E)-2-methoxy-6-(((4-(trifluoromethyl)phenyl)imino)methyl)phenol
;
_space_group_crystal_system orthorhombic
_space_group_IT_number 41
_space_group_name_Hall 'A 2 -2ab'
_space_group_name_H-M_alt 'A e a 2'
_atom_sites_solution_hydrogens geom
_atom_sites_solution_primary direct
_atom_sites_solution_secondary difmap
_audit_creation_method SHELXL-2018/3
_cell_angle_alpha 90
_cell_angle_beta 90
_cell_angle_gamma 90
_cell_formula_units_Z 8
_cell_length_a 26.638(3)
_cell_length_b 13.754(2)
_cell_length_c 7.5085(9)
_cell_measurement_reflns_used 1827
_cell_measurement_temperature 296(2)
_cell_measurement_theta_max 26.991
_cell_measurement_theta_min 2.962
_cell_volume 2751.0(6)
_computing_cell_refinement 'SAINT (Bruker, 2007)'
_computing_data_collection 'APEX2 (Bruker, 2007)'
_computing_data_reduction 'SAINT (Bruker, 2007)'
_computing_molecular_graphics 'ORTEP-3 for Windows (Farrugia, 1997) and PLATON (Spek, 2009)'
_computing_publication_material
;
WinGX (Farrugia, 1999) and PLATON (Spek, 2009)
;
_computing_structure_refinement 'SHELXL-2018/3  (Sheldrick, 2015)'
_computing_structure_solution 'SHELXS97 (Sheldrick, 2008)'
_diffrn_ambient_temperature 296(2)
_diffrn_detector_area_resol_mean 7.830
_diffrn_measured_fraction_theta_full 0.999
_diffrn_measured_fraction_theta_max 0.999
_diffrn_measurement_device_type 'Bruker Kappa APEXII CCD'
_diffrn_measurement_method \w
_diffrn_radiation_monochromator graphite
_diffrn_radiation_source 'fine-focus sealed tube'
_diffrn_radiation_type MoK\a
_diffrn_radiation_wavelength 0.71073
_diffrn_reflns_av_R_equivalents 0.0318
_diffrn_reflns_av_unetI/netI 0.0375
_diffrn_reflns_Laue_measured_fraction_full 0.999
_diffrn_reflns_Laue_measured_fraction_max 0.999
_diffrn_reflns_limit_h_max 22
_diffrn_reflns_limit_h_min -34
_diffrn_reflns_limit_k_max 17
_diffrn_reflns_limit_k_min -16
_diffrn_reflns_limit_l_max 5
_diffrn_reflns_limit_l_min -9
_diffrn_reflns_number 6467
_diffrn_reflns_point_group_measured_fraction_full 0.834
_diffrn_reflns_point_group_measured_fraction_max 0.805
_diffrn_reflns_theta_full 25.242
_diffrn_reflns_theta_max 26.991
_diffrn_reflns_theta_min 2.962
_diffrn_standards_number 0
_exptl_absorpt_coefficient_mu 0.122
_exptl_absorpt_correction_T_max 0.986
_exptl_absorpt_correction_T_min 0.983
_exptl_absorpt_correction_type multi-scan
_exptl_absorpt_process_details '(SADABS; Bruker, 2005)'
_exptl_crystal_colour 'light orange'
_exptl_crystal_density_diffrn 1.425
_exptl_crystal_density_method 'not measured'
_exptl_crystal_description needle
_exptl_crystal_F_000 1216
_exptl_crystal_size_max 0.40
_exptl_crystal_size_mid 0.24
_exptl_crystal_size_min 0.16
_refine_diff_density_max 0.103
_refine_diff_density_min -0.165
_refine_diff_density_rms 0.031
_refine_ls_extinction_method none
_refine_ls_goodness_of_fit_ref 1.016
_refine_ls_hydrogen_treatment constr
_refine_ls_matrix_type full
_refine_ls_number_parameters 249
_refine_ls_number_reflns 2412
_refine_ls_number_restraints 137
_refine_ls_restrained_S_all 0.991
_refine_ls_R_factor_all 0.0572
_refine_ls_R_factor_gt 0.0387
_refine_ls_shift/su_max 0.000
_refine_ls_shift/su_mean 0.000
_refine_ls_structure_factor_coef Fsqd
_refine_ls_weighting_details 'w=1/[\s^2^(Fo^2^)+(0.0387P)^2^] where P=(Fo^2^+2Fc^2^)/3'
_refine_ls_weighting_scheme calc
_refine_ls_wR_factor_gt 0.0760
_refine_ls_wR_factor_ref 0.0842
_reflns_number_gt 1827
_reflns_number_total 2412
_reflns_threshold_expression I>2\s(I)
_cod_data_source_file ao2c00288_si_001.cif
_cod_data_source_block SETH
_cod_original_sg_symbol_Hall 'A 2 -2ac'
_cod_original_sg_symbol_H-M 'A b a 2'
_cod_database_code 4519415
_shelx_shelxl_version_number 2018/3
_shelx_space_group_comment
;
The symmetry employed for this shelxl refinement is uniquely defined
by the following loop, which should always be used as a source of
symmetry information in preference to the above space-group names.
They are only intended as comments.
;

loop_
_space_group_symop_operation_xyz
'x, y, z'
'-x, -y, z'
'-x+1/2, y+1/2, z'
'x+1/2, -y+1/2, z'
'x, y+1/2, z+1/2'
'-x, -y+1/2, z+1/2'
'-x+1/2, y+1, z+1/2'
'x+1/2, -y+1, z+1/2'

loop_
_atom_site_label
_atom_site_type_symbol
_atom_site_fract_x
_atom_site_fract_y
_atom_site_fract_z
_atom_site_U_iso_or_equiv
_atom_site_adp_type
_atom_site_occupancy
_atom_site_site_symmetry_order
_atom_site_calc_flag
_atom_site_refinement_flags_posn
_atom_site_refinement_flags_adp
_atom_site_refinement_flags_occupancy
_atom_site_disorder_assembly
_atom_site_disorder_group
F1A F 0.1180(6) 0.7334(19) -0.012(3) 0.108(7) Uani 0.45(3) 1 d D U P A 1
F2A F 0.0690(10) 0.7956(10) 0.096(3) 0.095(6) Uani 0.45(3) 1 d D U P A 1
F3A F 0.0492(9) 0.6456(16) -0.044(3) 0.091(6) Uani 0.45(3) 1 d D U P A 1
F1B F 0.1130(5) 0.6947(19) -0.055(2) 0.080(6) Uani 0.41(3) 1 d D U P A 2
F2B F 0.0457(11) 0.7746(17) 0.101(3) 0.102(7) Uani 0.41(3) 1 d D U P A 2
F3B F 0.0364(8) 0.6719(17) -0.022(3) 0.087(7) Uani 0.41(3) 1 d D U P A 2
F1C F 0.0980(18) 0.787(2) 0.089(6) 0.103(12) Uani 0.138(16) 1 d D U P A 3
F2C F 0.0269(8) 0.719(4) 0.056(7) 0.094(13) Uani 0.138(16) 1 d D U P A 3
F3C F 0.089(2) 0.653(2) -0.077(3) 0.092(11) Uani 0.138(16) 1 d D U P A 3
O1 O 0.29145(6) 0.52226(15) 0.4103(3) 0.0540(6) Uani 1 1 d . . . . .
H1 H 0.262446 0.541518 0.400730 0.081 Uiso 1 1 calc R U . . .
O2 O 0.37929(7) 0.43991(15) 0.4583(3) 0.0653(6) Uani 1 1 d . . . . .
N1 N 0.19353(7) 0.51264(17) 0.4339(3) 0.0446(6) Uani 1 1 d . . . . .
C1 C 0.24790(11) 0.38630(19) 0.5401(3) 0.0446(7) Uani 1 1 d . . . . .
C2 C 0.29169(10) 0.4335(2) 0.4882(3) 0.0426(7) Uani 1 1 d . . . . .
C3 C 0.33841(11) 0.3879(2) 0.5153(3) 0.0494(7) Uani 1 1 d . . . . .
C4 C 0.33990(13) 0.2975(2) 0.5938(4) 0.0592(8) Uani 1 1 d . . . . .
H4 H 0.370715 0.267232 0.611734 0.071 Uiso 1 1 calc R U . . .
C5 C 0.29642(14) 0.2509(2) 0.6462(5) 0.0662(9) Uani 1 1 d . . . . .
H5 H 0.298071 0.190019 0.699555 0.079 Uiso 1 1 calc R U . . .
C6 C 0.25095(13) 0.2946(2) 0.6194(4) 0.0571(8) Uani 1 1 d . . . . .
H6 H 0.221728 0.262933 0.654411 0.069 Uiso 1 1 calc R U . . .
C7 C 0.42730(12) 0.4070(3) 0.5140(6) 0.0888(13) Uani 1 1 d . . . . .
H8A H 0.428034 0.402320 0.641507 0.133 Uiso 1 1 calc R U . . .
H8B H 0.452482 0.452162 0.474975 0.133 Uiso 1 1 calc R U . . .
H8C H 0.433854 0.344240 0.463052 0.133 Uiso 1 1 calc R U . . .
C8 C 0.19900(10) 0.4308(2) 0.5113(4) 0.0486(7) Uani 1 1 d . . . . .
H8 H 0.170538 0.398106 0.550907 0.058 Uiso 1 1 calc R U . . .
C9 C 0.14487(9) 0.55264(19) 0.4140(4) 0.0439(6) Uani 1 1 d . . . . .
C10 C 0.10823(11) 0.5450(2) 0.5448(4) 0.0569(8) Uani 1 1 d . . . . .
H10 H 0.115199 0.512698 0.650730 0.068 Uiso 1 1 calc R U . . .
C11 C 0.06125(12) 0.5857(2) 0.5173(4) 0.0645(9) Uani 1 1 d . . . . .
H11 H 0.036684 0.579699 0.604581 0.077 Uiso 1 1 calc R U . . .
C12 C 0.05059(10) 0.6347(2) 0.3626(4) 0.0609(9) Uani 1 1 d . . . . .
H12 H 0.018834 0.660870 0.344044 0.073 Uiso 1 1 calc R U . . .
C13 C 0.08755(10) 0.6447(2) 0.2349(4) 0.0485(7) Uani 1 1 d D . . . .
C14 C 0.13444(10) 0.6041(2) 0.2604(4) 0.0443(6) Uani 1 1 d . . . . .
H14 H 0.159099 0.611482 0.173820 0.053 Uiso 1 1 calc R U . . .
C15 C 0.07673(13) 0.7004(3) 0.0693(5) 0.0659(9) Uani 1 1 d D . . . .

loop_
_atom_site_aniso_label
_atom_site_aniso_U_11
_atom_site_aniso_U_22
_atom_site_aniso_U_33
_atom_site_aniso_U_23
_atom_site_aniso_U_13
_atom_site_aniso_U_12
F1A 0.091(7) 0.139(14) 0.095(12) 0.057(10) -0.016(6) -0.028(7)
F2A 0.117(16) 0.057(4) 0.110(6) 0.018(4) -0.022(13) -0.004(8)
F3A 0.101(13) 0.112(10) 0.061(6) 0.006(6) -0.035(7) 0.010(8)
F1B 0.047(6) 0.131(16) 0.062(7) 0.040(9) -0.001(5) 0.004(7)
F2B 0.116(17) 0.087(14) 0.104(6) 0.006(10) -0.029(12) 0.049(11)
F3B 0.071(9) 0.094(13) 0.096(11) 0.005(8) -0.039(8) 0.002(9)
F1C 0.09(3) 0.11(2) 0.11(2) 0.055(16) -0.02(2) -0.030(19)
F2C 0.068(13) 0.08(3) 0.13(3) 0.04(2) -0.048(17) -0.003(16)
F3C 0.11(3) 0.11(2) 0.057(12) 0.000(12) 0.00(2) 0.02(2)
O1 0.0494(11) 0.0507(13) 0.0621(14) 0.0145(11) -0.0071(10) 0.0021(9)
O2 0.0498(12) 0.0706(14) 0.0755(14) 0.0081(13) -0.0035(11) 0.0093(10)
N1 0.0446(13) 0.0476(14) 0.0417(13) 0.0012(11) -0.0047(11) 0.0000(10)
C1 0.0563(17) 0.0392(15) 0.0383(16) -0.0022(12) -0.0039(12) 0.0029(13)
C2 0.0552(17) 0.0398(15) 0.0328(14) -0.0025(12) -0.0062(11) 0.0042(12)
C3 0.0579(18) 0.0509(17) 0.0394(17) -0.0032(13) -0.0015(13) 0.0079(14)
C4 0.068(2) 0.0585(19) 0.0508(18) -0.0038(15) -0.0012(15) 0.0242(17)
C5 0.092(3) 0.0440(18) 0.063(2) 0.0088(16) 0.0091(18) 0.0166(18)
C6 0.076(2) 0.0437(17) 0.0522(19) 0.0030(14) 0.0084(16) -0.0022(17)
C7 0.055(2) 0.082(3) 0.129(4) -0.006(3) -0.013(2) 0.0206(18)
C8 0.0538(17) 0.0452(17) 0.0468(18) -0.0033(13) -0.0011(13) -0.0068(13)
C9 0.0426(15) 0.0442(16) 0.0448(16) -0.0024(13) -0.0036(13) -0.0039(12)
C10 0.0567(19) 0.066(2) 0.0483(17) 0.0071(15) 0.0024(15) -0.0036(15)
C11 0.0523(18) 0.082(3) 0.059(2) 0.0028(19) 0.0157(15) 0.0012(17)
C12 0.0398(17) 0.072(2) 0.071(2) -0.0049(18) -0.0008(16) 0.0038(15)
C13 0.0444(17) 0.0488(17) 0.0523(18) -0.0045(14) -0.0049(13) -0.0011(13)
C14 0.0397(15) 0.0474(16) 0.0460(15) -0.0034(14) 0.0009(12) -0.0031(13)
C15 0.050(2) 0.075(3) 0.072(3) 0.010(2) -0.0135(19) 0.003(2)

loop_
_atom_type_symbol
_atom_type_description
_atom_type_scat_dispersion_real
_atom_type_scat_dispersion_imag
_atom_type_scat_source
C C 0.0033 0.0016 'International Tables Vol C Tables 4.2.6.8 and 6.1.1.4'
H H 0.0000 0.0000 'International Tables Vol C Tables 4.2.6.8 and 6.1.1.4'
N N 0.0061 0.0033 'International Tables Vol C Tables 4.2.6.8 and 6.1.1.4'
O O 0.0106 0.0060 'International Tables Vol C Tables 4.2.6.8 and 6.1.1.4'
F F 0.0171 0.0103 'International Tables Vol C Tables 4.2.6.8 and 6.1.1.4'

loop_
_geom_angle_atom_site_label_1
_geom_angle_atom_site_label_2
_geom_angle_atom_site_label_3
_geom_angle
_geom_angle_site_symmetry_1
_geom_angle_site_symmetry_3
_geom_angle_publ_flag
C15 F1A F2A 49.0(10) . . ?
C15 F2A F1A 48.9(10) . . ?
C15 F2B F3B 50.3(10) . . ?
C15 F3B F2B 50.3(11) . . ?
C2 O1 H1 109.5 . . ?
C3 O2 C7 117.2(3) . . ?
C8 N1 C9 119.7(2) . . ?
C2 C1 C6 119.5(3) . . ?
C2 C1 C8 120.8(2) . . ?
C6 C1 C8 119.7(3) . . ?
O1 C2 C1 122.6(2) . . ?
O1 C2 C3 117.9(2) . . ?
C1 C2 C3 119.5(3) . . ?
O2 C3 C4 125.6(3) . . ?
O2 C3 C2 115.1(2) . . ?
C4 C3 C2 119.3(3) . . ?
C3 C4 C5 121.1(3) . . ?
C3 C4 H4 119.4 . . ?
C5 C4 H4 119.4 . . ?
C6 C5 C4 119.9(3) . . ?
C6 C5 H5 120.1 . . ?
C4 C5 H5 120.1 . . ?
C5 C6 C1 120.7(3) . . ?
C5 C6 H6 119.6 . . ?
C1 C6 H6 119.6 . . ?
O2 C7 H8A 109.5 . . ?
O2 C7 H8B 109.5 . . ?
H8A C7 H8B 109.5 . . ?
O2 C7 H8C 109.5 . . ?
H8A C7 H8C 109.5 . . ?
H8B C7 H8C 109.5 . . ?
N1 C8 C1 122.7(2) . . ?
N1 C8 H8 118.6 . . ?
C1 C8 H8 118.6 . . ?
C14 C9 C10 119.2(2) . . ?
C14 C9 N1 118.1(2) . . ?
C10 C9 N1 122.7(3) . . ?
C11 C10 C9 119.9(3) . . ?
C11 C10 H10 120.0 . . ?
C9 C10 H10 120.0 . . ?
C12 C11 C10 120.7(3) . . ?
C12 C11 H11 119.6 . . ?
C10 C11 H11 119.6 . . ?
C11 C12 C13 119.3(3) . . ?
C11 C12 H12 120.4 . . ?
C13 C12 H12 120.4 . . ?
C14 C13 C12 120.5(3) . . ?
C14 C13 C15 119.9(3) . . ?
C12 C13 C15 119.5(3) . . ?
C13 C14 C9 120.3(3) . . ?
C13 C14 H14 119.8 . . ?
C9 C14 H14 119.8 . . ?
F3C C15 F1C 116(2) . . ?
F2B C15 F3B 79.4(18) . . ?
F1A C15 F2A 82.1(17) . . ?
F2B C15 F1B 127.7(17) . . ?
F3B C15 F1B 101.7(14) . . ?
F1A C15 F3A 110.5(13) . . ?
F2A C15 F3A 123.8(15) . . ?
F3C C15 F2C 105.6(19) . . ?
F1C C15 F2C 104.7(19) . . ?
F3C C15 C13 113.5(11) . . ?
F1C C15 C13 106.7(18) . . ?
F2B C15 C13 111.5(10) . . ?
F3B C15 C13 115.8(11) . . ?
F1A C15 C13 113.4(8) . . ?
F2A C15 C13 114.0(9) . . ?
F1B C15 C13 114.3(7) . . ?
F3A C15 C13 110.0(10) . . ?
F2C C15 C13 110.3(15) . . ?

loop_
_geom_bond_atom_site_label_1
_geom_bond_atom_site_label_2
_geom_bond_distance
_geom_bond_site_symmetry_2
_geom_bond_publ_flag
F1A C15 1.336(15) . ?
F1A F2A 1.76(4) . ?
F2A C15 1.340(14) . ?
F3A C15 1.352(16) . ?
F1B C15 1.348(14) . ?
F2B C15 1.334(14) . ?
F2B F3B 1.70(3) . ?
F3B C15 1.334(16) . ?
F1C C15 1.33(2) . ?
F2C C15 1.36(2) . ?
F3C C15 1.316(19) . ?
O1 C2 1.353(3) . ?
O1 H1 0.8200 . ?
O2 C3 1.371(3) . ?
O2 C7 1.420(4) . ?
N1 C8 1.275(3) . ?
N1 C9 1.416(3) . ?
C1 C2 1.391(4) . ?
C1 C6 1.397(4) . ?
C1 C8 1.455(4) . ?
C2 C3 1.409(4) . ?
C3 C4 1.377(4) . ?
C4 C5 1.381(4) . ?
C4 H4 0.9300 . ?
C5 C6 1.367(4) . ?
C5 H5 0.9300 . ?
C6 H6 0.9300 . ?
C7 H8A 0.9600 . ?
C7 H8B 0.9600 . ?
C7 H8C 0.9600 . ?
C8 H8 0.9300 . ?
C9 C14 1.381(4) . ?
C9 C10 1.388(4) . ?
C10 C11 1.386(4) . ?
C10 H10 0.9300 . ?
C11 C12 1.372(4) . ?
C11 H11 0.9300 . ?
C12 C13 1.381(4) . ?
C12 H12 0.9300 . ?
C13 C14 1.381(4) . ?
C13 C15 1.489(4) . ?
C14 H14 0.9300 . ?

loop_
_geom_hbond_atom_site_label_D
_geom_hbond_atom_site_label_H
_geom_hbond_atom_site_label_A
_geom_hbond_distance_DH
_geom_hbond_distance_HA
_geom_hbond_distance_DA
_geom_hbond_angle_DHA
_geom_hbond_site_symmetry_A
_geom_hbond_publ_flag
O1 H1 N1 0.82 1.89 2.618(3) 146.5 . yes
C10 H10 O2 0.93 2.52 3.441(4) 170.0 7_545 yes
C8 H8 F1C^c 0.93 2.48 3.39(3) 165.8 5_545 yes

loop_
_geom_torsion_atom_site_label_1
_geom_torsion_atom_site_label_2
_geom_torsion_atom_site_label_3
_geom_torsion_atom_site_label_4
_geom_torsion
_geom_torsion_site_symmetry_1
_geom_torsion_site_symmetry_2
_geom_torsion_site_symmetry_3
_geom_torsion_site_symmetry_4
_geom_torsion_publ_flag
C6 C1 C2 O1 179.8(3) . . . . ?
C8 C1 C2 O1 0.5(4) . . . . ?
C6 C1 C2 C3 0.4(3) . . . . ?
C8 C1 C2 C3 -179.0(2) . . . . ?
C7 O2 C3 C4 -12.6(4) . . . . ?
C7 O2 C3 C2 167.6(3) . . . . ?
O1 C2 C3 O2 0.0(3) . . . . ?
C1 C2 C3 O2 179.5(2) . . . . ?
O1 C2 C3 C4 -179.8(2) . . . . ?
C1 C2 C3 C4 -0.3(4) . . . . ?
O2 C3 C4 C5 -179.8(3) . . . . ?
C2 C3 C4 C5 0.0(4) . . . . ?
C3 C4 C5 C6 0.3(5) . . . . ?
C4 C5 C6 C1 -0.3(5) . . . . ?
C2 C1 C6 C5 -0.1(4) . . . . ?
C8 C1 C6 C5 179.3(3) . . . . ?
C9 N1 C8 C1 -178.5(2) . . . . ?
C2 C1 C8 N1 1.9(4) . . . . ?
C6 C1 C8 N1 -177.4(3) . . . . ?
C8 N1 C9 C14 -144.3(3) . . . . ?
C8 N1 C9 C10 38.1(4) . . . . ?
C14 C9 C10 C11 2.4(4) . . . . ?
N1 C9 C10 C11 -179.9(3) . . . . ?
C9 C10 C11 C12 -0.8(5) . . . . ?
C10 C11 C12 C13 -1.1(5) . . . . ?
C11 C12 C13 C14 1.4(5) . . . . ?
C11 C12 C13 C15 -178.1(3) . . . . ?
C12 C13 C14 C9 0.3(4) . . . . ?
C15 C13 C14 C9 179.7(3) . . . . ?
C10 C9 C14 C13 -2.2(4) . . . . ?
N1 C9 C14 C13 -179.9(2) . . . . ?
F3B F2B C15 F1B 97(2) . . . . ?
F3B F2B C15 C13 -113.7(12) . . . . ?
F2B F3B C15 F1B -126.7(16) . . . . ?
F2B F3B C15 C13 108.9(14) . . . . ?
F2A F1A C15 F3A 123.2(14) . . . . ?
F2A F1A C15 C13 -112.8(12) . . . . ?
F1A F2A C15 F3A -109.5(16) . . . . ?
F1A F2A C15 C13 112.1(11) . . . . ?
C14 C13 C15 F3C 51(3) . . . . ?
C12 C13 C15 F3C -129(3) . . . . ?
C14 C13 C15 F1C -77(3) . . . . ?
C12 C13 C15 F1C 102(3) . . . . ?
C14 C13 C15 F2B -145.2(16) . . . . ?
C12 C13 C15 F2B 34.3(17) . . . . ?
C14 C13 C15 F3B 126.5(14) . . . . ?
C12 C13 C15 F3B -54.1(15) . . . . ?
C14 C13 C15 F1A -21.3(15) . . . . ?
C12 C13 C15 F1A 158.1(14) . . . . ?
C14 C13 C15 F2A -113.0(14) . . . . ?
C12 C13 C15 F2A 66.5(14) . . . . ?
C14 C13 C15 F1B 8.8(15) . . . . ?
C12 C13 C15 F1B -171.8(14) . . . . ?
C14 C13 C15 F3A 103.0(13) . . . . ?
C12 C13 C15 F3A -77.6(13) . . . . ?
C14 C13 C15 F2C 169(3) . . . . ?
C12 C13 C15 F2C -11(3) . . . . ?
